data_2239109
loop_
_publ_author_name
'Ezzedinloo, Lida'
'Shrestha, Sumi'
'Bhadbhade, Mohan'
'Colbran, Stephen'

_publ_section_title
;
 Tri-\m-chlorido-bis[(\h^5^-pentamethylcyclopentadienyl)rhodium(III)]
 hexafluoridophosphate from synchrotron radiation
;
_journal_coeditor_code TK5276
_journal_issue 1
_journal_name_full 'Acta Crystallographica Section E'
_journal_page_first m14
_journal_page_last m15
_journal_paper_doi 10.1107/S1600536813032480
_journal_volume 70
_journal_year 2014
_chemical_formula_iupac '[Rh2 (C10 H15)2 Cl3] P F6'
_chemical_formula_moiety 'C20 H30 Cl3 Rh2 +, F6 P -'
_chemical_formula_sum 'C20 H30 Cl3 F6 P Rh2'
_chemical_formula_weight 727.58
_chemical_name_common '[Cp*RuCl3RuCp*][PF6]'
_chemical_name_systematic
;
Tri-\m-chlorido-bis[(\h^5^-pentamethylcyclopentadienyl)rhodium(III)]
hexafluoridophosphate
;
_space_group_crystal_system triclinic
_space_group_IT_number 2
_space_group_name_Hall '-P 1'
_space_group_name_H-M_alt 'P -1'
_symmetry_space_group_name_Hall '-P 1'
_symmetry_space_group_name_H-M 'P -1'
_atom_sites_solution_hydrogens geom
_audit_creation_method SHELXL-2013
_cell_angle_alpha 64.28(3)
_cell_angle_beta 82.42(3)
_cell_angle_gamma 86.70(3)
_cell_formula_units_Z 2
_cell_length_a 8.0970(16)
_cell_length_b 12.604(3)
_cell_length_c 14.441(3)
_cell_measurement_reflns_used 9980
_cell_measurement_temperature 100(2)
_cell_measurement_theta_max 22.5
_cell_measurement_theta_min 2.5
_cell_volume 1316.2(6)
_computing_cell_refinement 'XDS (Kabsch, 1993)'
_computing_data_collection 'BLU-ICE (McPhillips <i>et al.</i>, 2002)'
_computing_data_reduction 'XDS (Kabsch, 1993)'
_computing_molecular_graphics 'CrystalMaker (CrystalMaker, 2013)'
_computing_publication_material 'publCIF (Westrip, 2010)'
_computing_structure_refinement 'SHELXL2013 (Sheldrick, 2008)'
_computing_structure_solution
;
SHELXS97 (Sheldrick, 2008) and OLEX-2 (Dolomanov <i>et al.</i>,
2009)
;
_diffrn_ambient_temperature 100(2)
_diffrn_measured_fraction_theta_full 0.871
_diffrn_measured_fraction_theta_max 0.896
_diffrn_measurement_device_type '3-BM1 Australian Synchrotron'
_diffrn_measurement_method 'Phi Scan'
_diffrn_radiation_monochromator Si<111>
_diffrn_radiation_type Synchrotron
_diffrn_radiation_wavelength 0.71073
_diffrn_reflns_av_R_equivalents 0.0211
_diffrn_reflns_limit_h_max 9
_diffrn_reflns_limit_h_min -9
_diffrn_reflns_limit_k_max 14
_diffrn_reflns_limit_k_min -14
_diffrn_reflns_limit_l_max 17
_diffrn_reflns_limit_l_min -17
_diffrn_reflns_number 15787
_diffrn_reflns_theta_full 25.242
_diffrn_reflns_theta_max 24.998
_diffrn_reflns_theta_min 1.807
_diffrn_standards_decay_% 0
_diffrn_standards_interval_count 0
_diffrn_standards_interval_time 0
_diffrn_standards_number 0
_exptl_absorpt_coefficient_mu 1.669
_exptl_absorpt_correction_type none
_exptl_crystal_colour yellow
_exptl_crystal_density_diffrn 1.836
_exptl_crystal_description plate
_exptl_crystal_F_000 720
_exptl_crystal_size_max 0.015
_exptl_crystal_size_mid 0.015
_exptl_crystal_size_min 0.010
_refine_diff_density_max 1.026
_refine_diff_density_min -0.565
_refine_ls_extinction_method none
_refine_ls_goodness_of_fit_ref 1.094
_refine_ls_hydrogen_treatment constr
_refine_ls_matrix_type full
_refine_ls_number_parameters 299
_refine_ls_number_reflns 4158
_refine_ls_number_restraints 0
_refine_ls_restrained_S_all 1.094
_refine_ls_R_factor_all 0.0254
_refine_ls_R_factor_gt 0.0250
_refine_ls_shift/su_max 0.001
_refine_ls_shift/su_mean 0.000
_refine_ls_structure_factor_coef Fsqd
_refine_ls_weighting_details 'w=1/[\s^2^(Fo^2^)+(0.0180P)^2^+3.0381P] where P=(Fo^2^+2Fc^2^)/3'
_refine_ls_weighting_scheme calc
_refine_ls_wR_factor_gt 0.0593
_refine_ls_wR_factor_ref 0.0595
_reflns_number_gt 4064
_reflns_number_total 4158
_reflns_threshold_expression I>2\s(I)
_cod_data_source_file tk5276sup1.cf
_cod_data_source_block I
_cod_original_cell_volume 1316.1(6)
_cod_database_code 2239109
_cod_database_fobs_code 2239109
_shelx_space_group_comment
;
The symmetry employed for this shelxl refinement is uniquely defined
by the following loop, which should always be used as a source of
symmetry information in preference to the above space-group names.
They are only intended as comments.
;
_shelx_estimated_absorpt_t_min 0.975
_shelx_estimated_absorpt_t_max 0.984
_shelxl_version_number 2.013

loop_
_space_group_symop_operation_xyz
'x, y, z'
'-x, -y, -z'

loop_
_atom_site_type_symbol
_atom_site_label
_atom_site_fract_x
_atom_site_fract_y
_atom_site_fract_z
_atom_site_U_iso_or_equiv
_atom_site_adp_type
_atom_site_calc_flag
_atom_site_occupancy
Rh Rh1A 0.10004(3) 0.61463(2) 0.24284(2) 0.01511(8) Uani d 1
C C1A 0.1288(4) 0.7995(2) 0.1858(2) 0.0193(6) Uani d 1
C C2A 0.0856(4) 0.7501(2) 0.2954(2) 0.0204(6) Uani d 1
C C3A -0.0722(4) 0.6920(2) 0.3203(3) 0.0216(6) Uani d 1
C C4A -0.1288(4) 0.7091(2) 0.2238(2) 0.0205(6) Uani d 1
C C5A -0.0069(4) 0.7767(2) 0.1414(2) 0.0195(6) Uani d 1
C C6A 0.2816(4) 0.8692(3) 0.1264(3) 0.0270(7) Uani d 1
H H6AA 0.3726 0.8414 0.1675 0.041 Uiso calc 1
H H6AB 0.2616 0.9509 0.1102 0.041 Uiso calc 1
H H6AC 0.3089 0.8602 0.0635 0.041 Uiso calc 1
C C7A 0.1867(4) 0.7580(3) 0.3717(3) 0.0290(7) Uani d 1
H H7AA 0.1621 0.6918 0.4376 0.044 Uiso calc 1
H H7AB 0.1599 0.8296 0.3786 0.044 Uiso calc 1
H H7AC 0.3030 0.7576 0.3478 0.044 Uiso calc 1
C C8A -0.1641(4) 0.6277(3) 0.4248(3) 0.0288(7) Uani d 1
H H8AA -0.2167 0.5596 0.4283 0.043 Uiso calc 1
H H8AB -0.2473 0.6784 0.4380 0.043 Uiso calc 1
H H8AC -0.0877 0.6035 0.4758 0.043 Uiso calc 1
C C9A -0.2884(4) 0.6647(3) 0.2138(3) 0.0283(7) Uani d 1
H H9AA -0.2774 0.6544 0.1512 0.043 Uiso calc 1
H H9AB -0.3754 0.7205 0.2116 0.043 Uiso calc 1
H H9AC -0.3155 0.5906 0.2721 0.043 Uiso calc 1
C C10A -0.0175(4) 0.8173(3) 0.0292(3) 0.0258(7) Uani d 1
H H10A 0.0927 0.8243 -0.0069 0.039 Uiso calc 1
H H10B -0.0720 0.8925 0.0025 0.039 Uiso calc 1
H H10C -0.0800 0.7613 0.0193 0.039 Uiso calc 1
Cl Cl1 0.34572(8) 0.51534(6) 0.32353(6) 0.02165(16) Uani d 1
Cl Cl2 0.21608(12) 0.55011(7) 0.11061(6) 0.0337(2) Uani d 1
Cl Cl3 -0.00889(8) 0.40972(6) 0.32708(6) 0.02133(16) Uani d 1
Rh Rh1B 0.27583(3) 0.37186(2) 0.26318(2) 0.01627(8) Uani d 1
C C1B 0.5043(4) 0.2970(2) 0.2305(2) 0.0200(6) Uani d 1
C C2B 0.4541(4) 0.2404(2) 0.3399(2) 0.0208(6) Uani d 1
C C3B 0.2944(4) 0.1876(2) 0.3568(3) 0.0230(6) Uani d 1
C C4B 0.2479(4) 0.2083(2) 0.2568(3) 0.0226(6) Uani d 1
C C5B 0.3795(4) 0.2738(2) 0.1797(2) 0.0212(6) Uani d 1
C C6B 0.6637(4) 0.3625(3) 0.1790(3) 0.0250(7) Uani d 1
H H6BA 0.6465 0.4236 0.1122 0.038 Uiso calc 1
H H6BB 0.7476 0.3091 0.1710 0.038 Uiso calc 1
H H6BC 0.6995 0.3968 0.2208 0.038 Uiso calc 1
C C7B 0.5525(4) 0.2373(3) 0.4214(3) 0.0254(7) Uani d 1
H H7BA 0.6112 0.3103 0.3967 0.038 Uiso calc 1
H H7BB 0.6309 0.1735 0.4373 0.038 Uiso calc 1
H H7BC 0.4785 0.2260 0.4826 0.038 Uiso calc 1
C C8B 0.1955(4) 0.1180(3) 0.4585(3) 0.0305(7) Uani d 1
H H8BA 0.2270 0.1400 0.5095 0.046 Uiso calc 1
H H8BB 0.2166 0.0356 0.4791 0.046 Uiso calc 1
H H8BC 0.0790 0.1336 0.4523 0.046 Uiso calc 1
C C9B 0.0951(4) 0.1628(3) 0.2385(3) 0.0310(7) Uani d 1
H H9BA 0.0070 0.1553 0.2925 0.046 Uiso calc 1
H H9BB 0.1183 0.0873 0.2386 0.046 Uiso calc 1
H H9BC 0.0618 0.2167 0.1728 0.046 Uiso calc 1
C C10B 0.3836(4) 0.3111(3) 0.0667(3) 0.0273(7) Uani d 1
H H10D 0.2756 0.3394 0.0460 0.041 Uiso calc 1
H H10E 0.4137 0.2451 0.0513 0.041 Uiso calc 1
H H10F 0.4642 0.3727 0.0297 0.041 Uiso calc 1
P P1 0.65562(9) -0.00832(6) 0.23670(6) 0.02081(17) Uani d 1
F F1 0.6989(3) 0.12409(17) 0.1566(2) 0.0543(7) Uani d 1
F F2 0.6292(4) 0.0304(2) 0.32864(19) 0.0580(8) Uani d 1
F F3 0.6095(3) -0.14070(16) 0.31547(17) 0.0444(6) Uani d 1
F F4 0.6793(3) -0.04801(18) 0.14494(16) 0.0435(5) Uani d 1
F F5 0.4642(2) 0.01935(18) 0.2209(2) 0.0425(5) Uani d 1
F F6 0.8456(3) -0.0364(2) 0.2528(3) 0.0699(9) Uani d 1

loop_
_atom_site_aniso_label
_atom_site_aniso_U_11
_atom_site_aniso_U_22
_atom_site_aniso_U_33
_atom_site_aniso_U_12
_atom_site_aniso_U_13
_atom_site_aniso_U_23
Rh1A 0.01543(12) 0.01295(12) 0.01698(14) 0.00227(8) -0.00149(9) -0.00688(9)
C1A 0.0213(14) 0.0129(13) 0.0248(17) 0.0034(11) -0.0064(13) -0.0084(11)
C2A 0.0217(14) 0.0168(13) 0.0266(17) 0.0056(11) -0.0052(13) -0.0129(12)
C3A 0.0227(14) 0.0176(14) 0.0253(18) 0.0061(11) -0.0002(13) -0.0113(12)
C4A 0.0182(14) 0.0162(13) 0.0274(18) 0.0059(11) -0.0025(13) -0.0105(12)
C5A 0.0202(14) 0.0122(12) 0.0249(17) 0.0029(10) -0.0050(13) -0.0067(11)
C6A 0.0234(15) 0.0205(15) 0.0341(19) -0.0017(12) -0.0068(14) -0.0078(13)
C7A 0.0357(17) 0.0268(16) 0.0307(19) 0.0050(13) -0.0125(15) -0.0163(14)
C8A 0.0305(16) 0.0269(16) 0.0252(19) 0.0057(13) 0.0045(15) -0.0106(14)
C9A 0.0197(15) 0.0236(15) 0.043(2) 0.0006(12) -0.0042(14) -0.0151(14)
C10A 0.0277(16) 0.0245(15) 0.0255(18) 0.0022(12) -0.0082(14) -0.0098(13)
Cl1 0.0140(3) 0.0187(3) 0.0367(4) 0.0013(2) -0.0064(3) -0.0153(3)
Cl2 0.0535(5) 0.0247(4) 0.0181(4) 0.0177(3) -0.0013(4) -0.0077(3)
Cl3 0.0147(3) 0.0172(3) 0.0337(4) 0.0003(2) -0.0044(3) -0.0121(3)
Rh1B 0.01803(12) 0.01362(12) 0.01822(14) 0.00375(8) -0.00374(9) -0.00785(9)
C1B 0.0216(14) 0.0185(13) 0.0239(17) 0.0078(11) -0.0064(13) -0.0127(12)
C2B 0.0217(14) 0.0150(13) 0.0265(18) 0.0089(11) -0.0085(13) -0.0093(12)
C3B 0.0273(15) 0.0141(13) 0.0277(18) 0.0060(11) -0.0076(14) -0.0086(12)
C4B 0.0249(15) 0.0163(13) 0.0303(18) 0.0043(11) -0.0066(14) -0.0131(12)
C5B 0.0227(14) 0.0179(14) 0.0278(18) 0.0072(11) -0.0071(13) -0.0141(12)
C6B 0.0224(15) 0.0253(15) 0.0315(19) 0.0044(12) -0.0046(14) -0.0162(14)
C7B 0.0280(16) 0.0258(15) 0.0238(18) 0.0053(12) -0.0089(14) -0.0110(13)
C8B 0.0335(17) 0.0220(15) 0.0293(19) -0.0002(13) -0.0017(15) -0.0054(13)
C9B 0.0277(16) 0.0284(16) 0.043(2) 0.0001(13) -0.0100(16) -0.0198(15)
C10B 0.0297(16) 0.0304(16) 0.0290(19) 0.0074(13) -0.0097(15) -0.0187(14)
P1 0.0211(4) 0.0157(4) 0.0277(5) 0.0025(3) -0.0044(3) -0.0112(3)
F1 0.0556(14) 0.0169(10) 0.0746(19) -0.0048(9) 0.0307(13) -0.0151(10)
F2 0.100(2) 0.0476(13) 0.0488(15) 0.0435(14) -0.0434(15) -0.0372(12)
F3 0.0634(14) 0.0196(9) 0.0375(13) 0.0082(9) 0.0102(11) -0.0058(9)
F4 0.0713(15) 0.0319(11) 0.0294(12) 0.0141(10) -0.0040(11) -0.0174(9)
F5 0.0265(10) 0.0384(11) 0.0757(17) 0.0103(8) -0.0171(11) -0.0348(11)
F6 0.0297(11) 0.0550(14) 0.163(3) 0.0194(10) -0.0407(15) -0.0760(18)

loop_
_atom_type_symbol
_atom_type_description
_atom_type_scat_dispersion_real
_atom_type_scat_dispersion_imag
_atom_type_scat_source
C C 0.0033 0.0016 'International Tables Vol C Tables 4.2.6.8 and 6.1.1.4'
H H 0.0000 0.0000 'International Tables Vol C Tables 4.2.6.8 and 6.1.1.4'
F F 0.0171 0.0103 'International Tables Vol C Tables 4.2.6.8 and 6.1.1.4'
P P 0.1023 0.0942 'International Tables Vol C Tables 4.2.6.8 and 6.1.1.4'
Rh Rh -1.1178 0.9187 'International Tables Vol C Tables 4.2.6.8 and 6.1.1.4'
Cl Cl 0.1484 0.1585 'International Tables Vol C Tables 4.2.6.8 and 6.1.1.4'

loop_
_geom_angle_atom_site_label_1
_geom_angle_atom_site_label_2
_geom_angle_atom_site_label_3
_geom_angle
C1A Rh1A C4A 66.16(11)
C1A Rh1A C3A 66.24(12)
C4A Rh1A C3A 39.78(12)
C1A Rh1A C2A 39.13(12)
C4A Rh1A C2A 65.91(11)
C3A Rh1A C2A 39.26(12)
C1A Rh1A C5A 39.53(11)
C4A Rh1A C5A 38.91(12)
C3A Rh1A C5A 65.94(12)
C2A Rh1A C5A 65.55(11)
C1A Rh1A Cl1 109.38(8)
C4A Rh1A Cl1 158.78(9)
C3A Rh1A Cl1 119.00(9)
C2A Rh1A Cl1 97.15(8)
C5A Rh1A Cl1 146.87(8)
C1A Rh1A Cl2 110.16(9)
C4A Rh1A Cl2 118.62(9)
C3A Rh1A Cl2 158.36(9)
C2A Rh1A Cl2 147.40(9)
C5A Rh1A Cl2 97.28(9)
Cl1 Rh1A Cl2 82.58(3)
C1A Rh1A Cl3 164.71(8)
C4A Rh1A Cl3 99.66(9)
C3A Rh1A Cl3 99.37(9)
C2A Rh1A Cl3 131.24(9)
C5A Rh1A Cl3 131.26(8)
Cl1 Rh1A Cl3 81.65(4)
Cl2 Rh1A Cl3 81.16(4)
C2A C1A C5A 107.8(3)
C2A C1A C6A 126.4(3)
C5A C1A C6A 125.7(3)
C2A C1A Rh1A 71.08(16)
C5A C1A Rh1A 71.05(15)
C6A C1A Rh1A 126.3(2)
C1A C2A C3A 108.5(3)
C1A C2A C7A 126.0(3)
C3A C2A C7A 125.5(3)
C1A C2A Rh1A 69.79(16)
C3A C2A Rh1A 69.86(16)
C7A C2A Rh1A 126.5(2)
C2A C3A C4A 107.4(3)
C2A C3A C8A 127.1(3)
C4A C3A C8A 125.5(3)
C2A C3A Rh1A 70.88(17)
C4A C3A Rh1A 70.09(17)
C8A C3A Rh1A 125.2(2)
C5A C4A C3A 108.2(3)
C5A C4A C9A 126.5(3)
C3A C4A C9A 125.3(3)
C5A C4A Rh1A 71.25(16)
C3A C4A Rh1A 70.13(16)
C9A C4A Rh1A 125.1(2)
C4A C5A C1A 108.0(3)
C4A C5A C10A 126.1(3)
C1A C5A C10A 125.9(3)
C4A C5A Rh1A 69.83(16)
C1A C5A Rh1A 69.42(15)
C10A C5A Rh1A 126.6(2)
C1A C6A H6AA 109.5
C1A C6A H6AB 109.5
H6AA C6A H6AB 109.5
C1A C6A H6AC 109.5
H6AA C6A H6AC 109.5
H6AB C6A H6AC 109.5
C2A C7A H7AA 109.5
C2A C7A H7AB 109.5
H7AA C7A H7AB 109.5
C2A C7A H7AC 109.5
H7AA C7A H7AC 109.5
H7AB C7A H7AC 109.5
C3A C8A H8AA 109.5
C3A C8A H8AB 109.5
H8AA C8A H8AB 109.5
C3A C8A H8AC 109.5
H8AA C8A H8AC 109.5
H8AB C8A H8AC 109.5
C4A C9A H9AA 109.5
C4A C9A H9AB 109.5
H9AA C9A H9AB 109.5
C4A C9A H9AC 109.5
H9AA C9A H9AC 109.5
H9AB C9A H9AC 109.5
C5A C10A H10A 109.5
C5A C10A H10B 109.5
H10A C10A H10B 109.5
C5A C10A H10C 109.5
H10A C10A H10C 109.5
H10B C10A H10C 109.5
Rh1A Cl1 Rh1B 82.26(3)
Rh1A Cl2 Rh1B 81.99(3)
Rh1B Cl3 Rh1A 80.78(4)
C1B Rh1B C4B 66.30(12)
C1B Rh1B C3B 66.24(12)
C4B Rh1B C3B 39.79(12)
C1B Rh1B C5B 39.35(11)
C4B Rh1B C5B 39.13(12)
C3B Rh1B C5B 65.93(12)
C1B Rh1B C2B 39.27(12)
C4B Rh1B C2B 65.99(11)
C3B Rh1B C2B 39.15(12)
C5B Rh1B C2B 65.51(11)
C1B Rh1B Cl1 106.37(8)
C4B Rh1B Cl1 160.83(9)
C3B Rh1B Cl1 121.24(9)
C5B Rh1B Cl1 142.82(8)
C2B Rh1B Cl1 96.84(8)
C1B Rh1B Cl2 109.99(9)
C4B Rh1B Cl2 116.63(9)
C3B Rh1B Cl2 156.37(9)
C5B Rh1B Cl2 95.96(9)
C2B Rh1B Cl2 147.91(9)
Cl1 Rh1B Cl2 82.39(3)
C1B Rh1B Cl3 166.37(8)
C4B Rh1B Cl3 102.35(9)
C3B Rh1B Cl3 100.28(10)
C5B Rh1B Cl3 134.81(8)
C2B Rh1B Cl3 130.39(9)
Cl1 Rh1B Cl3 81.93(3)
Cl2 Rh1B Cl3 81.46(5)
C2B C1B C5B 108.0(3)
C2B C1B C6B 125.8(3)
C5B C1B C6B 126.1(3)
C2B C1B Rh1B 71.41(16)
C5B C1B Rh1B 71.21(16)
C6B C1B Rh1B 125.8(2)
C3B C2B C1B 108.2(3)
C3B C2B C7B 126.3(3)
C1B C2B C7B 125.6(3)
C3B C2B Rh1B 69.76(16)
C1B C2B Rh1B 69.32(15)
C7B C2B Rh1B 126.7(2)
C2B C3B C4B 107.8(3)
C2B C3B C8B 126.9(3)
C4B C3B C8B 125.2(3)
C2B C3B Rh1B 71.09(16)
C4B C3B Rh1B 70.09(16)
C8B C3B Rh1B 126.6(2)
C5B C4B C3B 107.7(3)
C5B C4B C9B 126.3(3)
C3B C4B C9B 125.9(3)
C5B C4B Rh1B 70.96(16)
C3B C4B Rh1B 70.12(16)
C9B C4B Rh1B 127.2(2)
C4B C5B C1B 108.3(3)
C4B C5B C10B 125.2(3)
C1B C5B C10B 126.5(3)
C4B C5B Rh1B 69.91(17)
C1B C5B Rh1B 69.44(16)
C10B C5B Rh1B 126.2(2)
C1B C6B H6BA 109.5
C1B C6B H6BB 109.5
H6BA C6B H6BB 109.5
C1B C6B H6BC 109.5
H6BA C6B H6BC 109.5
H6BB C6B H6BC 109.5
C2B C7B H7BA 109.5
C2B C7B H7BB 109.5
H7BA C7B H7BB 109.5
C2B C7B H7BC 109.5
H7BA C7B H7BC 109.5
H7BB C7B H7BC 109.5
C3B C8B H8BA 109.5
C3B C8B H8BB 109.5
H8BA C8B H8BB 109.5
C3B C8B H8BC 109.5
H8BA C8B H8BC 109.5
H8BB C8B H8BC 109.5
C4B C9B H9BA 109.5
C4B C9B H9BB 109.5
H9BA C9B H9BB 109.5
C4B C9B H9BC 109.5
H9BA C9B H9BC 109.5
H9BB C9B H9BC 109.5
C5B C10B H10D 109.5
C5B C10B H10E 109.5
H10D C10B H10E 109.5
C5B C10B H10F 109.5
H10D C10B H10F 109.5
H10E C10B H10F 109.5
F6 P1 F2 90.85(15)
F6 P1 F3 89.65(15)
F2 P1 F3 90.74(14)
F6 P1 F1 91.30(15)
F2 P1 F1 89.88(15)
F3 P1 F1 178.86(16)
F6 P1 F5 179.7(2)
F2 P1 F5 89.10(14)
F3 P1 F5 90.11(13)
F1 P1 F5 88.95(13)
F6 P1 F4 89.88(15)
F2 P1 F4 179.11(16)
F3 P1 F4 88.76(12)
F1 P1 F4 90.60(13)
F5 P1 F4 90.17(13)

loop_
_geom_bond_atom_site_label_1
_geom_bond_atom_site_label_2
_geom_bond_distance
Rh1A C1A 2.123(3)
Rh1A C4A 2.126(3)
Rh1A C3A 2.127(3)
Rh1A C2A 2.140(3)
Rh1A C5A 2.145(3)
Rh1A Cl1 2.4372(11)
Rh1A Cl2 2.4448(10)
Rh1A Cl3 2.4860(11)
C1A C2A 1.428(5)
C1A C5A 1.443(4)
C1A C6A 1.493(4)
C2A C3A 1.434(4)
C2A C7A 1.496(4)
C3A C4A 1.447(4)
C3A C8A 1.483(5)
C4A C5A 1.423(4)
C4A C9A 1.485(4)
C5A C10A 1.485(4)
C6A H6AA 0.9600
C6A H6AB 0.9600
C6A H6AC 0.9600
C7A H7AA 0.9600
C7A H7AB 0.9600
C7A H7AC 0.9600
C8A H8AA 0.9600
C8A H8AB 0.9600
C8A H8AC 0.9600
C9A H9AA 0.9600
C9A H9AB 0.9600
C9A H9AC 0.9600
C10A H10A 0.9600
C10A H10B 0.9600
C10A H10C 0.9600
Cl1 Rh1B 2.4426(9)
Cl2 Rh1B 2.4485(13)
Cl3 Rh1B 2.4675(10)
Rh1B C1B 2.119(3)
Rh1B C4B 2.129(3)
Rh1B C3B 2.129(3)
Rh1B C5B 2.142(3)
Rh1B C2B 2.147(3)
C1B C2B 1.434(5)
C1B C5B 1.435(4)
C1B C6B 1.496(4)
C2B C3B 1.433(4)
C2B C7B 1.491(4)
C3B C4B 1.449(4)
C3B C8B 1.490(5)
C4B C5B 1.430(5)
C4B C9B 1.492(4)
C5B C10B 1.486(5)
C6B H6BA 0.9600
C6B H6BB 0.9600
C6B H6BC 0.9600
C7B H7BA 0.9600
C7B H7BB 0.9600
C7B H7BC 0.9600
C8B H8BA 0.9600
C8B H8BB 0.9600
C8B H8BC 0.9600
C9B H9BA 0.9600
C9B H9BB 0.9600
C9B H9BC 0.9600
C10B H10D 0.9600
C10B H10E 0.9600
C10B H10F 0.9600
P1 F6 1.583(2)
P1 F2 1.589(2)
P1 F3 1.590(2)
P1 F1 1.591(2)
P1 F5 1.593(2)
P1 F4 1.594(2)

loop_
_geom_hbond_atom_site_label_D
_geom_hbond_atom_site_label_H
_geom_hbond_atom_site_label_A
_geom_hbond_site_symmetry_A
_geom_hbond_distance_DH
_geom_hbond_distance_HA
_geom_hbond_distance_DA
_geom_hbond_angle_DHA
C8A H8AB F3 1_465 0.96 2.53 3.244(5) 131
C10A H10A F1 2_665 0.96 2.43 3.328(4) 156
C6B H6BB F1 . 0.96 2.49 3.152(5) 126
